data_4079294
loop_
_publ_author_name
'Krylova, Valentina A.'
'Djurovich, Peter I.'
'Aronson, Jacob W.'
'Haiges, Ralf'
'Whited, Matthew T.'
'Thompson, Mark E.'

_publ_section_title
;
 Structural and Photophysical Studies of Phosphorescent Three-Coordinate
 Copper(I) Complexes Supported by an N-Heterocyclic Carbene Ligand
;
_journal_issue 22
_journal_name_full Organometallics
_journal_page_first 7983
_journal_paper_doi 10.1021/om300656v
_journal_volume 31
_journal_year 2012
_chemical_formula_moiety 'C38 H41 Cu F6 N4'
_chemical_formula_sum 'C38 H41 Cu F6 N4'
_chemical_formula_weight 731.29
_space_group_crystal_system monoclinic
_space_group_IT_number 14
_space_group_name_Hall '-P 2yn'
_space_group_name_H-M_alt 'P 1 21/n 1'
_symmetry_space_group_name_Hall '-P 2yn'
_symmetry_space_group_name_H-M 'P 1 21/n 1'
_atom_sites_solution_hydrogens geom
_atom_sites_solution_primary direct
_atom_sites_solution_secondary difmap
_cell_angle_alpha 90
_cell_angle_beta 119.4410(10)
_cell_angle_gamma 90
_cell_formula_units_Z 8
_cell_length_a 21.3154(8)
_cell_length_b 18.0984(7)
_cell_length_c 21.5042(8)
_cell_measurement_reflns_used 2097
_cell_measurement_temperature 100.(2)
_cell_measurement_theta_max 30.8020
_cell_measurement_theta_min 1.5637
_cell_volume 7224.5(5)
_computing_cell_refinement 'APEX2 v2010.11-3 (Bruker AXS)'
_computing_data_collection 'Bruker Instrument Service v2011.6.0.0'
_computing_data_reduction 'SAINT V7.68A (Bruker AXS, 2009)'
_computing_structure_refinement 'SHELXL-97 (Sheldrick, 2008)'
_computing_structure_solution 'SHELXS-97 (Sheldrick, 2008)'
_diffrn_ambient_temperature 100.(2)
_diffrn_detector_area_resol_mean 8.3333
_diffrn_measured_fraction_theta_full 0.998
_diffrn_measured_fraction_theta_max 0.986
_diffrn_measurement_device_type 'Bruker APEX II CCD'
_diffrn_measurement_method 'omega- and phi-scans'
_diffrn_radiation_monochromator 'TRIUMPH curved-crystal'
_diffrn_radiation_type 'MoK\a '
_diffrn_radiation_wavelength 0.71073
_diffrn_reflns_av_R_equivalents 0.0313
_diffrn_reflns_av_sigmaI/netI 0.0206
_diffrn_reflns_limit_h_max 30
_diffrn_reflns_limit_h_min -30
_diffrn_reflns_limit_k_max 25
_diffrn_reflns_limit_k_min -25
_diffrn_reflns_limit_l_max 30
_diffrn_reflns_limit_l_min -30
_diffrn_reflns_number 156641
_diffrn_reflns_theta_full 30.54
_diffrn_reflns_theta_max 30.00
_diffrn_reflns_theta_min 1.56
_diffrn_source 'fine-focus tube'
_exptl_absorpt_coefficient_mu 0.668
_exptl_absorpt_correction_T_max 0.73
_exptl_absorpt_correction_T_min 0.65
_exptl_absorpt_correction_type multi-scan
_exptl_absorpt_process_details 'Bruker SADABS V2008/1'
_exptl_crystal_colour yellow
_exptl_crystal_density_diffrn 1.345
_exptl_crystal_density_method 'not measured'
_exptl_crystal_description prism
_exptl_crystal_F_000 3040
_exptl_crystal_size_max 0.349
_exptl_crystal_size_mid 0.262
_exptl_crystal_size_min 0.159
_refine_diff_density_max 0.548
_refine_diff_density_min -0.395
_refine_ls_extinction_method none
_refine_ls_goodness_of_fit_ref 1.011
_refine_ls_hydrogen_treatment constr
_refine_ls_matrix_type full
_refine_ls_number_parameters 899
_refine_ls_number_reflns 21794
_refine_ls_number_restraints 0
_refine_ls_restrained_S_all 1.011
_refine_ls_R_factor_all 0.0482
_refine_ls_R_factor_gt 0.0331
_refine_ls_shift/su_max 0.001
_refine_ls_shift/su_mean 0.000
_refine_ls_structure_factor_coef Fsqd
_refine_ls_weighting_details 'calc w=1/[\s^2^(Fo^2^)+(0.0452P)^2^+3.0450P] where P=(Fo^2^+2Fc^2^)/3'
_refine_ls_weighting_scheme calc
_refine_ls_wR_factor_gt 0.0835
_refine_ls_wR_factor_ref 0.0923
_reflns_number_gt 17438
_reflns_number_total 21794
_reflns_threshold_expression >2sigma(I)
_cod_data_source_file om300656v_si_002.cif
_cod_data_source_block I
_cod_database_code 4079294

loop_
_space_group_symop_operation_xyz
'x, y, z'
'-x+1/2, y+1/2, -z+1/2'
'-x, -y, -z'
'x-1/2, -y-1/2, z-1/2'

loop_
_atom_site_type_symbol
_atom_site_label
_atom_site_fract_x
_atom_site_fract_y
_atom_site_fract_z
_atom_site_U_iso_or_equiv
_atom_site_adp_type
_atom_site_calc_flag
_atom_site_refinement_flags
_atom_site_occupancy
C C1 0.82599(7) 0.19727(7) 0.39840(6) 0.0214(2) Uani d . 1
C C2 0.85102(8) 0.26579(8) 0.42882(7) 0.0256(3) Uani d . 1
H H2 0.8331 0.2958 0.4528 0.031 Uiso calc R 1
C C3 0.90864(8) 0.28157(7) 0.41679(7) 0.0248(3) Uani d . 1
C C4 0.91523(7) 0.22124(7) 0.37952(6) 0.0193(2) Uani d . 1
C C5 0.96495(6) 0.20391(7) 0.35223(6) 0.0191(2) Uani d . 1
C C6 1.01321(7) 0.25344(8) 0.34857(7) 0.0253(3) Uani d . 1
H H6 1.0157 0.3032 0.3637 0.03 Uiso calc R 1
C C7 1.05761(7) 0.22897(9) 0.32240(8) 0.0301(3) Uani d . 1
H H7 1.0906 0.262 0.3193 0.036 Uiso calc R 1
C C8 1.05349(8) 0.15645(9) 0.30096(8) 0.0309(3) Uani d . 1
H H8 1.0839 0.1384 0.2837 0.037 Uiso calc R 1
C C9 1.00382(7) 0.11077(8) 0.30534(7) 0.0268(3) Uani d . 1
H H9 1.0006 0.0609 0.2903 0.032 Uiso calc R 1
C C10 0.76739(7) 0.15417(9) 0.39911(7) 0.0274(3) Uani d . 1
C C11 0.95416(11) 0.34790(9) 0.44374(9) 0.0388(4) Uani d . 1
C C12 0.82402(6) -0.00444(6) 0.26147(6) 0.0158(2) Uani d . 1
C C13 0.76929(7) -0.07750(7) 0.16233(7) 0.0220(2) Uani d . 1
H H13 0.7468 -0.0926 0.1138 0.026 Uiso calc R 1
C C14 0.78209(7) -0.11994(7) 0.21907(6) 0.0223(2) Uani d . 1
H H14 0.7708 -0.1708 0.2183 0.027 Uiso calc R 1
C C15 0.79266(7) 0.05530(6) 0.14632(6) 0.0174(2) Uani d . 1
C C16 0.74425(7) 0.11306(7) 0.13667(7) 0.0210(2) Uani d . 1
C C17 0.74431(9) 0.17374(8) 0.09690(7) 0.0284(3) Uani d . 1
H H17 0.7121 0.2135 0.0888 0.034 Uiso calc R 1
C C18 0.79054(10) 0.17727(8) 0.06882(8) 0.0337(3) Uani d . 1
H H18 0.7903 0.2197 0.0427 0.04 Uiso calc R 1
C C19 0.83703(9) 0.11953(8) 0.07859(8) 0.0290(3) Uani d . 1
H H19 0.8682 0.1226 0.0588 0.035 Uiso calc R 1
C C20 0.83875(7) 0.05665(7) 0.11724(7) 0.0206(2) Uani d . 1
C C21 0.69324(7) 0.10866(8) 0.16690(7) 0.0263(3) Uani d . 1
H H21 0.7213 0.0891 0.2167 0.032 Uiso calc R 1
C C22 0.63163(9) 0.05370(11) 0.12363(10) 0.0437(4) Uani d . 1
H H22A 0.6033 0.0712 0.0743 0.066 Uiso calc R 1
H H22B 0.6005 0.05 0.1451 0.066 Uiso calc R 1
H H22C 0.6519 0.005 0.124 0.066 Uiso calc R 1
C C23 0.66278(10) 0.18369(10) 0.17106(10) 0.0418(4) Uani d . 1
H H23A 0.7025 0.2184 0.1975 0.063 Uiso calc R 1
H H23B 0.6346 0.1783 0.1956 0.063 Uiso calc R 1
H H23C 0.6317 0.2026 0.1227 0.063 Uiso calc R 1
C C24 0.88810(7) -0.00734(7) 0.12462(7) 0.0233(2) Uani d . 1
H H24 0.8947 -0.0386 0.1658 0.028 Uiso calc R 1
C C25 0.96264(8) 0.01786(10) 0.13869(8) 0.0329(3) Uani d . 1
H H25A 0.9588 0.0379 0.0946 0.049 Uiso calc R 1
H H25B 0.9957 -0.0244 0.1548 0.049 Uiso calc R 1
H H25C 0.9811 0.0562 0.1757 0.049 Uiso calc R 1
C C26 0.85299(8) -0.05525(8) 0.05673(8) 0.0299(3) Uani d . 1
H H26A 0.8054 -0.0716 0.0476 0.045 Uiso calc R 1
H H26B 0.8833 -0.0985 0.0634 0.045 Uiso calc R 1
H H26C 0.8479 -0.0262 0.0161 0.045 Uiso calc R 1
C C27 0.83420(6) -0.09758(6) 0.35026(6) 0.0171(2) Uani d . 1
C C28 0.90683(7) -0.11251(7) 0.39897(6) 0.0203(2) Uani d . 1
C C29 0.92338(7) -0.13482(8) 0.46758(7) 0.0257(3) Uani d . 1
H H29 0.9719 -0.1456 0.5018 0.031 Uiso calc R 1
C C30 0.87024(7) -0.14156(8) 0.48647(7) 0.0259(3) Uani d . 1
H H30 0.8827 -0.1568 0.5334 0.031 Uiso calc R 1
C C31 0.79896(7) -0.12626(7) 0.43728(7) 0.0232(2) Uani d . 1
H H31 0.7631 -0.1311 0.451 0.028 Uiso calc R 1
C C32 0.77917(7) -0.10396(7) 0.36797(7) 0.0196(2) Uani d . 1
C C33 0.70027(7) -0.08911(8) 0.31440(7) 0.0271(3) Uani d . 1
H H33 0.6981 -0.0597 0.274 0.033 Uiso calc R 1
C C34 0.65963(8) -0.16174(10) 0.28413(9) 0.0423(4) Uani d . 1
H H34A 0.6814 -0.1885 0.2598 0.063 Uiso calc R 1
H H34B 0.609 -0.1511 0.2501 0.063 Uiso calc R 1
H H34C 0.6625 -0.1921 0.3232 0.063 Uiso calc R 1
C C35 0.66215(8) -0.04517(10) 0.34688(10) 0.0393(4) Uani d . 1
H H35A 0.6582 -0.0756 0.3825 0.059 Uiso calc R 1
H H35B 0.6139 -0.0313 0.3092 0.059 Uiso calc R 1
H H35C 0.6899 -0.0005 0.3698 0.059 Uiso calc R 1
C C36 0.96677(7) -0.10449(8) 0.38058(7) 0.0246(3) Uani d . 1
H H36 0.9447 -0.0869 0.3301 0.03 Uiso calc R 1
C C37 1.02155(8) -0.04645(10) 0.42840(9) 0.0358(3) Uani d . 1
H H37A 0.9966 0.0002 0.4249 0.054 Uiso calc R 1
H H37B 1.0573 -0.0387 0.4129 0.054 Uiso calc R 1
H H37C 1.0458 -0.0637 0.478 0.054 Uiso calc R 1
C C38 1.00371(10) -0.17875(10) 0.38569(10) 0.0408(4) Uani d . 1
H H38A 1.0272 -0.1964 0.4352 0.061 Uiso calc R 1
H H38B 1.0399 -0.1724 0.3706 0.061 Uiso calc R 1
H H38C 0.9677 -0.2149 0.3546 0.061 Uiso calc R 1
C C39 0.17401(6) 0.70527(7) 0.09451(6) 0.0187(2) Uani d . 1
C C40 0.16055(7) 0.77875(7) 0.07471(6) 0.0202(2) Uani d . 1
H H40 0.183 0.8083 0.0547 0.024 Uiso calc R 1
C C41 0.10646(7) 0.80039(7) 0.09057(6) 0.0193(2) Uani d . 1
C C42 0.09055(6) 0.73797(7) 0.11930(6) 0.0174(2) Uani d . 1
C C43 0.04062(6) 0.72431(7) 0.14698(6) 0.0189(2) Uani d . 1
C C44 -0.00400(7) 0.77681(8) 0.15289(7) 0.0255(3) Uani d . 1
H H44 -0.0036 0.8266 0.139 0.031 Uiso calc R 1
C C45 -0.04912(8) 0.75537(9) 0.17939(8) 0.0309(3) Uani d . 1
H H45 -0.0795 0.7906 0.1842 0.037 Uiso calc R 1
C C46 -0.04947(8) 0.68290(9) 0.19852(8) 0.0313(3) Uani d . 1
H H46 -0.0803 0.6671 0.2162 0.038 Uiso calc R 1
C C47 -0.00381(8) 0.63369(9) 0.19142(7) 0.0277(3) Uani d . 1
H H47 -0.004 0.5836 0.2046 0.033 Uiso calc R 1
C C48 0.22566(7) 0.65581(7) 0.08791(7) 0.0219(2) Uani d . 1
C C49 0.07567(7) 0.87540(7) 0.07718(7) 0.0236(3) Uani d . 1
C C50 0.17140(6) 0.50728(6) 0.22760(6) 0.0154(2) Uani d . 1
C C51 0.23306(7) 0.43793(7) 0.32838(6) 0.0205(2) Uani d . 1
H H51 0.2578 0.4244 0.3774 0.025 Uiso calc R 1
C C52 0.22145(7) 0.39484(7) 0.27266(6) 0.0206(2) Uani d . 1
H H52 0.2358 0.3448 0.2747 0.025 Uiso calc R 1
C C53 0.20198(7) 0.56731(7) 0.34315(6) 0.0174(2) Uani d . 1
C C54 0.24844(7) 0.62710(7) 0.35412(6) 0.0202(2) Uani d . 1
C C55 0.24797(9) 0.68504(8) 0.39658(8) 0.0295(3) Uani d . 1
H H55 0.2792 0.7259 0.4057 0.035 Uiso calc R 1
C C56 0.20276(10) 0.68406(8) 0.42575(8) 0.0346(3) Uani d . 1
H H56 0.2027 0.7246 0.4538 0.042 Uiso calc R 1
C C57 0.15757(9) 0.62452(8) 0.41430(8) 0.0303(3) Uani d . 1
H H57 0.1269 0.6246 0.4347 0.036 Uiso calc R 1
C C58 0.15643(7) 0.56428(7) 0.37314(7) 0.0217(2) Uani d . 1
C C59 0.30011(7) 0.62914(7) 0.32442(7) 0.0213(2) Uani d . 1
H H59 0.2848 0.5908 0.2862 0.026 Uiso calc R 1
C C60 0.37672(9) 0.61088(10) 0.38358(9) 0.0404(4) Uani d . 1
H H60A 0.3918 0.6469 0.4224 0.061 Uiso calc R 1
H H60B 0.4097 0.6129 0.3641 0.061 Uiso calc R 1
H H60C 0.3775 0.5612 0.402 0.061 Uiso calc R 1
C C61 0.29985(8) 0.70453(8) 0.29200(8) 0.0285(3) Uani d . 1
H H61A 0.2506 0.7171 0.2555 0.043 Uiso calc R 1
H H61B 0.3307 0.7026 0.2701 0.043 Uiso calc R 1
H H61C 0.3181 0.7422 0.3296 0.043 Uiso calc R 1
C C62 0.10904(7) 0.49799(8) 0.36417(7) 0.0260(3) Uani d . 1
H H62 0.1034 0.4686 0.3223 0.031 Uiso calc R 1
C C63 0.03380(8) 0.52019(10) 0.35028(9) 0.0364(3) Uani d . 1
H H63A 0.0371 0.5391 0.3945 0.055 Uiso calc R 1
H H63B 0.002 0.477 0.334 0.055 Uiso calc R 1
H H63C 0.0142 0.5587 0.3135 0.055 Uiso calc R 1
C C64 0.14491(9) 0.44851(9) 0.43066(9) 0.0381(4) Uani d . 1
H H64A 0.1929 0.434 0.4396 0.057 Uiso calc R 1
H H64B 0.1155 0.4042 0.4228 0.057 Uiso calc R 1
H H64C 0.1492 0.4757 0.472 0.057 Uiso calc R 1
C C65 0.16194(6) 0.41103(6) 0.14046(6) 0.0170(2) Uani d . 1
C C66 0.21370(7) 0.40531(7) 0.11817(7) 0.0198(2) Uani d . 1
C C67 0.19077(8) 0.37706(7) 0.04994(7) 0.0244(3) Uani d . 1
H H67 0.2243 0.3726 0.0332 0.029 Uiso calc R 1
C C68 0.11999(8) 0.35547(8) 0.00625(7) 0.0286(3) Uani d . 1
H H68 0.1056 0.3361 -0.0399 0.034 Uiso calc R 1
C C69 0.07021(8) 0.36201(8) 0.02958(7) 0.0283(3) Uani d . 1
H H69 0.0217 0.3473 -0.001 0.034 Uiso calc R 1
C C70 0.08999(7) 0.38980(7) 0.09733(7) 0.0208(2) Uani d . 1
C C71 0.29229(7) 0.42666(8) 0.16520(8) 0.0261(3) Uani d . 1
H H71 0.2956 0.4616 0.2027 0.031 Uiso calc R 1
C C72 0.32393(9) 0.46480(9) 0.12307(10) 0.0376(4) Uani d . 1
H H72A 0.3308 0.4283 0.0933 0.056 Uiso calc R 1
H H72B 0.3704 0.4871 0.1564 0.056 Uiso calc R 1
H H72C 0.2908 0.5034 0.0926 0.056 Uiso calc R 1
C C73 0.33843(8) 0.35834(9) 0.20243(8) 0.0338(3) Uani d . 1
H H73A 0.3216 0.3357 0.233 0.051 Uiso calc R 1
H H73B 0.3889 0.3732 0.2317 0.051 Uiso calc R 1
H H73C 0.3342 0.3226 0.1664 0.051 Uiso calc R 1
C C74 0.03345(7) 0.39706(8) 0.12047(8) 0.0267(3) Uani d . 1
H H74 0.0586 0.4116 0.172 0.032 Uiso calc R 1
C C75 -0.00561(9) 0.32343(10) 0.11339(10) 0.0405(4) Uani d . 1
H H75A -0.0342 0.3102 0.0628 0.061 Uiso calc R 1
H H75B -0.0375 0.3286 0.134 0.061 Uiso calc R 1
H H75C 0.03 0.2846 0.1389 0.061 Uiso calc R 1
C C76 -0.02014(8) 0.45829(9) 0.07794(9) 0.0348(3) Uani d . 1
H H76A 0.0059 0.5047 0.0841 0.052 Uiso calc R 1
H H76B -0.0546 0.4644 0.0952 0.052 Uiso calc R 1
H H76C -0.046 0.445 0.0272 0.052 Uiso calc R 1
Cu Cu1 0.86556(8) 0.079914(8) 0.318307(8) 0.01708(4) Uani d . 1
Cu Cu2 0.127144(8) 0.590983(8) 0.171051(8) 0.01714(4) Uani d . 1
F F1 0.79070(5) 0.09466(6) 0.44181(6) 0.0448(3) Uani d . 1
F F2 0.71856(5) 0.12876(6) 0.33447(5) 0.0371(2) Uani d . 1
F F3 0.73059(5) 0.19547(6) 0.42263(6) 0.0454(3) Uani d . 1
F F4 1.02534(6) 0.33253(7) 0.48257(6) 0.0538(3) Uani d . 1
F F5 0.93677(8) 0.38873(6) 0.48532(7) 0.0662(4) Uani d . 1
F F6 0.94793(7) 0.39422(5) 0.39157(6) 0.0489(3) Uani d . 1
F F7 0.26920(5) 0.69386(5) 0.07046(5) 0.03316(19) Uani d . 1
F F8 0.19374(5) 0.60375(5) 0.03718(5) 0.0379(2) Uani d . 1
F F9 0.26921(5) 0.61937(5) 0.14847(4) 0.02942(18) Uani d . 1
F F10 0.09954(5) 0.91715(5) 0.04087(5) 0.03179(19) Uani d . 1
F F11 0.09252(5) 0.91399(4) 0.13739(4) 0.02772(17) Uani d . 1
F F12 0.00329(5) 0.87719(5) 0.03875(5) 0.0343(2) Uani d . 1
N N1 0.86443(6) 0.16936(6) 0.36875(5) 0.0191(2) Uani d . 1
N N2 0.95994(6) 0.13336(6) 0.32976(6) 0.0216(2) Uani d . 1
N N3 0.81503(6) -0.07462(6) 0.27883(5) 0.01730(19) Uani d . 1
N N4 0.79543(5) -0.00748(6) 0.18895(5) 0.01682(19) Uani d . 1
N N5 0.13223(5) 0.67988(6) 0.12119(5) 0.01751(19) Uani d . 1
N N6 0.04089(6) 0.65324(6) 0.16680(6) 0.0217(2) Uani d . 1
N N7 0.20200(5) 0.50589(5) 0.30043(5) 0.01602(18) Uani d . 1
N N8 0.18435(5) 0.43787(6) 0.21155(5) 0.01625(18) Uani d . 1

loop_
_atom_site_aniso_label
_atom_site_aniso_U_11
_atom_site_aniso_U_22
_atom_site_aniso_U_33
_atom_site_aniso_U_12
_atom_site_aniso_U_13
_atom_site_aniso_U_23
C1 0.0203(6) 0.0279(6) 0.0162(5) 0.0017(5) 0.0092(5) 0.0005(4)
C2 0.0340(7) 0.0260(6) 0.0198(6) 0.0042(5) 0.0157(5) -0.0003(5)
C3 0.0337(7) 0.0220(6) 0.0198(6) -0.0020(5) 0.0140(5) -0.0010(5)
C4 0.0199(6) 0.0210(6) 0.0147(5) -0.0006(4) 0.0068(4) 0.0009(4)
C5 0.0160(5) 0.0241(6) 0.0144(5) -0.0018(4) 0.0053(4) 0.0011(4)
C6 0.0215(6) 0.0276(6) 0.0247(6) -0.0046(5) 0.0098(5) 0.0018(5)
C7 0.0202(6) 0.0417(8) 0.0287(7) -0.0064(6) 0.0123(5) 0.0047(6)
C8 0.0213(6) 0.0460(9) 0.0295(7) -0.0016(6) 0.0156(6) -0.0003(6)
C9 0.0237(6) 0.0333(7) 0.0276(7) -0.0012(5) 0.0159(5) -0.0045(5)
C10 0.0232(6) 0.0404(8) 0.0219(6) -0.0011(6) 0.0137(5) -0.0038(5)
C11 0.0627(11) 0.0282(7) 0.0367(8) -0.0140(7) 0.0332(8) -0.0115(6)
C12 0.0139(5) 0.0190(5) 0.0152(5) 0.0013(4) 0.0076(4) 0.0029(4)
C13 0.0270(6) 0.0203(6) 0.0157(5) -0.0044(5) 0.0080(5) 0.0000(4)
C14 0.0273(6) 0.0192(6) 0.0171(5) -0.0044(5) 0.0084(5) 0.0002(4)
C15 0.0220(6) 0.0162(5) 0.0147(5) 0.0011(4) 0.0096(4) 0.0030(4)
C16 0.0266(6) 0.0213(6) 0.0178(5) 0.0052(5) 0.0130(5) 0.0028(4)
C17 0.0442(8) 0.0215(6) 0.0269(6) 0.0109(6) 0.0232(6) 0.0070(5)
C18 0.0597(10) 0.0216(6) 0.0349(8) 0.0084(6) 0.0348(8) 0.0101(6)
C19 0.0437(8) 0.0264(7) 0.0300(7) 0.0039(6) 0.0282(7) 0.0059(5)
C20 0.0255(6) 0.0211(6) 0.0186(5) 0.0024(5) 0.0134(5) 0.0013(4)
C21 0.0251(6) 0.0336(7) 0.0250(6) 0.0116(5) 0.0160(5) 0.0102(5)
C22 0.0233(7) 0.0506(10) 0.0544(11) 0.0042(7) 0.0169(7) 0.0105(8)
C23 0.0495(10) 0.0465(10) 0.0425(9) 0.0230(8) 0.0327(8) 0.0101(7)
C24 0.0259(6) 0.0262(6) 0.0218(6) 0.0064(5) 0.0148(5) 0.0028(5)
C25 0.0269(7) 0.0473(9) 0.0289(7) 0.0003(6) 0.0171(6) -0.0052(6)
C26 0.0319(7) 0.0289(7) 0.0297(7) 0.0064(6) 0.0157(6) -0.0033(5)
C27 0.0189(5) 0.0178(5) 0.0134(5) -0.0010(4) 0.0070(4) 0.0030(4)
C28 0.0183(6) 0.0239(6) 0.0178(5) -0.0014(4) 0.0082(5) 0.0038(4)
C29 0.0213(6) 0.0331(7) 0.0177(6) -0.0014(5) 0.0057(5) 0.0062(5)
C30 0.0275(7) 0.0322(7) 0.0165(5) -0.0043(5) 0.0097(5) 0.0046(5)
C31 0.0241(6) 0.0274(6) 0.0210(6) -0.0031(5) 0.0132(5) 0.0035(5)
C32 0.0187(6) 0.0213(6) 0.0189(5) -0.0018(4) 0.0093(5) 0.0029(4)
C33 0.0186(6) 0.0359(7) 0.0251(6) 0.0019(5) 0.0092(5) 0.0094(5)
C34 0.0231(7) 0.0508(10) 0.0384(9) -0.0056(7) 0.0039(6) -0.0050(7)
C35 0.0243(7) 0.0446(9) 0.0529(10) 0.0027(6) 0.0221(7) 0.0034(8)
C36 0.0183(6) 0.0335(7) 0.0221(6) 0.0020(5) 0.0100(5) 0.0082(5)
C37 0.0243(7) 0.0440(9) 0.0416(8) -0.0067(6) 0.0181(7) 0.0009(7)
C38 0.0410(9) 0.0395(9) 0.0546(10) 0.0083(7) 0.0333(8) 0.0077(8)
C39 0.0179(5) 0.0228(6) 0.0161(5) 0.0017(4) 0.0089(4) 0.0000(4)
C40 0.0212(6) 0.0227(6) 0.0179(5) -0.0009(4) 0.0106(5) 0.0007(4)
C41 0.0195(6) 0.0207(6) 0.0171(5) 0.0016(4) 0.0085(5) 0.0003(4)
C42 0.0151(5) 0.0208(5) 0.0145(5) 0.0011(4) 0.0060(4) 0.0004(4)
C43 0.0146(5) 0.0251(6) 0.0154(5) 0.0010(4) 0.0061(4) -0.0008(4)
C44 0.0216(6) 0.0277(7) 0.0287(6) 0.0031(5) 0.0135(5) -0.0010(5)
C45 0.0228(7) 0.0416(8) 0.0323(7) 0.0063(6) 0.0165(6) -0.0032(6)
C46 0.0232(7) 0.0486(9) 0.0287(7) 0.0003(6) 0.0178(6) 0.0019(6)
C47 0.0248(7) 0.0366(7) 0.0258(6) 0.0015(5) 0.0156(5) 0.0062(5)
C48 0.0202(6) 0.0277(6) 0.0204(6) 0.0011(5) 0.0120(5) -0.0002(5)
C49 0.0254(6) 0.0251(6) 0.0198(6) 0.0044(5) 0.0109(5) 0.0033(5)
C50 0.0135(5) 0.0173(5) 0.0160(5) -0.0019(4) 0.0076(4) -0.0021(4)
C51 0.0232(6) 0.0191(5) 0.0159(5) 0.0023(4) 0.0071(5) 0.0008(4)
C52 0.0225(6) 0.0181(5) 0.0177(5) 0.0026(4) 0.0071(5) 0.0004(4)
C53 0.0210(6) 0.0171(5) 0.0139(5) 0.0002(4) 0.0084(4) -0.0019(4)
C54 0.0255(6) 0.0181(5) 0.0175(5) -0.0013(4) 0.0108(5) -0.0002(4)
C55 0.0468(9) 0.0203(6) 0.0270(7) -0.0076(6) 0.0224(6) -0.0062(5)
C56 0.0600(10) 0.0241(7) 0.0318(7) -0.0035(7) 0.0319(8) -0.0087(6)
C57 0.0433(8) 0.0303(7) 0.0281(7) 0.0008(6) 0.0260(7) -0.0039(5)
C58 0.0244(6) 0.0243(6) 0.0189(5) 0.0002(5) 0.0125(5) -0.0007(4)
C59 0.0236(6) 0.0200(6) 0.0213(6) -0.0036(5) 0.0118(5) -0.0011(4)
C60 0.0316(8) 0.0457(9) 0.0399(9) 0.0093(7) 0.0145(7) 0.0142(7)
C61 0.0314(7) 0.0265(7) 0.0284(7) -0.0048(5) 0.0153(6) 0.0027(5)
C62 0.0253(6) 0.0322(7) 0.0246(6) -0.0066(5) 0.0155(5) -0.0030(5)
C63 0.0275(7) 0.0557(10) 0.0315(7) -0.0010(7) 0.0188(6) 0.0045(7)
C64 0.0353(8) 0.0366(8) 0.0428(9) -0.0055(7) 0.0194(7) 0.0104(7)
C65 0.0179(5) 0.0175(5) 0.0147(5) 0.0004(4) 0.0073(4) -0.0023(4)
C66 0.0213(6) 0.0188(5) 0.0204(5) 0.0002(4) 0.0112(5) -0.0018(4)
C67 0.0290(7) 0.0260(6) 0.0207(6) 0.0035(5) 0.0142(5) -0.0013(5)
C68 0.0299(7) 0.0347(7) 0.0163(6) 0.0062(6) 0.0076(5) -0.0051(5)
C69 0.0220(6) 0.0358(7) 0.0191(6) 0.0013(5) 0.0039(5) -0.0076(5)
C70 0.0177(6) 0.0239(6) 0.0183(5) -0.0002(4) 0.0069(5) -0.0030(4)
C71 0.0219(6) 0.0297(7) 0.0311(7) -0.0056(5) 0.0165(6) -0.0120(5)
C72 0.0381(8) 0.0321(8) 0.0594(10) -0.0052(6) 0.0370(8) -0.0088(7)
C73 0.0204(7) 0.0474(9) 0.0275(7) 0.0013(6) 0.0071(6) -0.0024(6)
C74 0.0182(6) 0.0352(7) 0.0263(6) -0.0061(5) 0.0107(5) -0.0083(5)
C75 0.0326(8) 0.0402(9) 0.0512(10) -0.0108(7) 0.0224(8) -0.0062(7)
C76 0.0206(7) 0.0389(8) 0.0443(9) 0.0016(6) 0.0154(6) -0.0059(7)
Cu1 0.01775(7) 0.01769(7) 0.01549(7) -0.00100(5) 0.00794(6) 0.00005(5)
Cu2 0.01750(7) 0.01747(7) 0.01500(7) 0.00067(5) 0.00686(6) 0.00058(5)
F1 0.0358(5) 0.0544(6) 0.0441(6) -0.0077(4) 0.0194(5) 0.0165(5)
F2 0.0246(4) 0.0625(6) 0.0262(4) -0.0118(4) 0.0140(4) -0.0114(4)
F3 0.0377(5) 0.0654(7) 0.0494(6) -0.0060(5) 0.0340(5) -0.0185(5)
F4 0.0536(7) 0.0607(7) 0.0381(6) -0.0322(6) 0.0156(5) -0.0173(5)
F5 0.1210(11) 0.0413(6) 0.0757(8) -0.0382(7) 0.0789(9) -0.0365(6)
F6 0.0850(8) 0.0233(4) 0.0629(7) -0.0087(5) 0.0553(7) -0.0018(4)
F7 0.0303(4) 0.0388(5) 0.0433(5) 0.0054(4) 0.0281(4) 0.0088(4)
F8 0.0288(5) 0.0434(5) 0.0379(5) 0.0024(4) 0.0136(4) -0.0190(4)
F9 0.0292(4) 0.0344(4) 0.0271(4) 0.0132(3) 0.0157(3) 0.0074(3)
F10 0.0467(5) 0.0239(4) 0.0324(4) 0.0059(4) 0.0253(4) 0.0086(3)
F11 0.0337(4) 0.0252(4) 0.0253(4) 0.0058(3) 0.0152(3) -0.0018(3)
F12 0.0234(4) 0.0369(5) 0.0314(4) 0.0095(3) 0.0047(3) 0.0051(4)
N1 0.0169(5) 0.0227(5) 0.0175(5) -0.0003(4) 0.0084(4) -0.0004(4)
N2 0.0191(5) 0.0269(5) 0.0198(5) -0.0014(4) 0.0104(4) -0.0019(4)
N3 0.0178(5) 0.0185(5) 0.0136(4) -0.0015(4) 0.0062(4) 0.0022(3)
N4 0.0184(5) 0.0166(5) 0.0148(4) -0.0001(4) 0.0077(4) 0.0019(3)
N5 0.0159(5) 0.0204(5) 0.0172(4) 0.0012(4) 0.0089(4) 0.0004(4)
N6 0.0187(5) 0.0277(5) 0.0202(5) 0.0015(4) 0.0108(4) 0.0042(4)
N7 0.0170(5) 0.0166(4) 0.0140(4) -0.0008(4) 0.0072(4) -0.0014(3)
N8 0.0164(5) 0.0170(4) 0.0147(4) 0.0000(4) 0.0072(4) -0.0016(3)

loop_
_atom_type_symbol
_atom_type_description
_atom_type_scat_dispersion_real
_atom_type_scat_dispersion_imag
_atom_type_scat_source
C C 0.0033 0.0016 'International Tables Vol C Tables 4.2.6.8 and 6.1.1.4'
H H 0.0000 0.0000 'International Tables Vol C Tables 4.2.6.8 and 6.1.1.4'
N N 0.0061 0.0033 'International Tables Vol C Tables 4.2.6.8 and 6.1.1.4'
F F 0.0171 0.0103 'International Tables Vol C Tables 4.2.6.8 and 6.1.1.4'
Cu Cu 0.3201 1.2651 'International Tables Vol C Tables 4.2.6.8 and 6.1.1.4'

loop_
_geom_angle_atom_site_label_1
_geom_angle_atom_site_label_2
_geom_angle_atom_site_label_3
_geom_angle
N1 C1 C2 111.99(12)
N1 C1 C10 121.05(12)
C2 C1 C10 126.88(12)
C1 C2 C3 105.35(12)
C1 C2 H2 127.3
C3 C2 H2 127.3
C4 C3 C2 106.84(12)
C4 C3 C11 128.94(13)
C2 C3 C11 124.11(13)
N1 C4 C3 109.82(11)
N1 C4 C5 116.83(11)
C3 C4 C5 133.35(12)
N2 C5 C6 121.18(12)
N2 C5 C4 113.41(11)
C6 C5 C4 125.41(12)
C7 C6 C5 119.06(13)
C7 C6 H6 120.5
C5 C6 H6 120.5
C8 C7 C6 119.62(13)
C8 C7 H7 120.2
C6 C7 H7 120.2
C7 C8 C9 118.12(13)
C7 C8 H8 120.9
C9 C8 H8 120.9
N2 C9 C8 123.29(14)
N2 C9 H9 118.4
C8 C9 H9 118.4
F1 C10 F2 105.74(12)
F1 C10 F3 106.03(12)
F2 C10 F3 106.26(11)
F1 C10 C1 113.57(12)
F2 C10 C1 113.48(11)
F3 C10 C1 111.17(12)
F5 C11 F4 107.13(14)
F5 C11 F6 105.30(14)
F4 C11 F6 105.21(14)
F5 C11 C3 111.47(14)
F4 C11 C3 113.42(14)
F6 C11 C3 113.69(13)
N3 C12 N4 103.35(10)
N3 C12 Cu1 131.45(9)
N4 C12 Cu1 125.19(9)
C14 C13 N4 106.52(11)
C14 C13 H13 126.7
N4 C13 H13 126.7
C13 C14 N3 106.60(11)
C13 C14 H14 126.7
N3 C14 H14 126.7
C20 C15 C16 122.98(11)
C20 C15 N4 118.63(11)
C16 C15 N4 118.39(11)
C17 C16 C15 116.96(12)
C17 C16 C21 121.42(12)
C15 C16 C21 121.61(11)
C18 C17 C16 121.26(13)
C18 C17 H17 119.4
C16 C17 H17 119.4
C19 C18 C17 120.54(13)
C19 C18 H18 119.7
C17 C18 H18 119.7
C18 C19 C20 120.82(13)
C18 C19 H19 119.6
C20 C19 H19 119.6
C19 C20 C15 117.41(12)
C19 C20 C24 119.77(11)
C15 C20 C24 122.80(11)
C16 C21 C23 113.15(12)
C16 C21 C22 110.62(12)
C23 C21 C22 110.39(13)
C16 C21 H21 107.5
C23 C21 H21 107.5
C22 C21 H21 107.5
C21 C22 H22A 109.5
C21 C22 H22B 109.5
H22A C22 H22B 109.5
C21 C22 H22C 109.5
H22A C22 H22C 109.5
H22B C22 H22C 109.5
C21 C23 H23A 109.5
C21 C23 H23B 109.5
H23A C23 H23B 109.5
C21 C23 H23C 109.5
H23A C23 H23C 109.5
H23B C23 H23C 109.5
C20 C24 C25 113.02(12)
C20 C24 C26 109.97(11)
C25 C24 C26 109.17(11)
C20 C24 H24 108.2
C25 C24 H24 108.2
C26 C24 H24 108.2
C24 C25 H25A 109.5
C24 C25 H25B 109.5
H25A C25 H25B 109.5
C24 C25 H25C 109.5
H25A C25 H25C 109.5
H25B C25 H25C 109.5
C24 C26 H26A 109.5
C24 C26 H26B 109.5
H26A C26 H26B 109.5
C24 C26 H26C 109.5
H26A C26 H26C 109.5
H26B C26 H26C 109.5
C28 C27 C32 122.91(11)
C28 C27 N3 118.73(11)
C32 C27 N3 118.36(10)
C29 C28 C27 117.16(11)
C29 C28 C36 119.64(11)
C27 C28 C36 123.20(11)
C30 C29 C28 121.14(12)
C30 C29 H29 119.4
C28 C29 H29 119.4
C29 C30 C31 120.42(12)
C29 C30 H30 119.8
C31 C30 H30 119.8
C30 C31 C32 121.02(12)
C30 C31 H31 119.5
C32 C31 H31 119.5
C31 C32 C27 117.35(11)
C31 C32 C33 120.04(11)
C27 C32 C33 122.60(11)
C32 C33 C35 112.53(12)
C32 C33 C34 110.67(12)
C35 C33 C34 108.90(13)
C32 C33 H33 108.2
C35 C33 H33 108.2
C34 C33 H33 108.2
C33 C34 H34A 109.5
C33 C34 H34B 109.5
H34A C34 H34B 109.5
C33 C34 H34C 109.5
H34A C34 H34C 109.5
H34B C34 H34C 109.5
C33 C35 H35A 109.5
C33 C35 H35B 109.5
H35A C35 H35B 109.5
C33 C35 H35C 109.5
H35A C35 H35C 109.5
H35B C35 H35C 109.5
C28 C36 C37 110.62(12)
C28 C36 C38 111.43(12)
C37 C36 C38 110.97(13)
C28 C36 H36 107.9
C37 C36 H36 107.9
C38 C36 H36 107.9
C36 C37 H37A 109.5
C36 C37 H37B 109.5
H37A C37 H37B 109.5
C36 C37 H37C 109.5
H37A C37 H37C 109.5
H37B C37 H37C 109.5
C36 C38 H38A 109.5
C36 C38 H38B 109.5
H38A C38 H38B 109.5
C36 C38 H38C 109.5
H38A C38 H38C 109.5
H38B C38 H38C 109.5
N5 C39 C40 112.11(11)
N5 C39 C48 120.71(11)
C40 C39 C48 127.17(11)
C39 C40 C41 105.27(11)
C39 C40 H40 127.4
C41 C40 H40 127.4
C42 C41 C40 106.61(11)
C42 C41 C49 130.19(12)
C40 C41 C49 123.20(12)
N5 C42 C41 109.75(10)
N5 C42 C43 116.60(11)
C41 C42 C43 133.65(11)
N6 C43 C44 121.10(12)
N6 C43 C42 113.23(11)
C44 C43 C42 125.67(12)
C45 C44 C43 119.13(13)
C45 C44 H44 120.4
C43 C44 H44 120.4
C46 C45 C44 119.63(13)
C46 C45 H45 120.2
C44 C45 H45 120.2
C45 C46 C47 118.28(13)
C45 C46 H46 120.9
C47 C46 H46 120.9
N6 C47 C46 123.20(14)
N6 C47 H47 118.4
C46 C47 H47 118.4
F9 C48 F8 105.98(11)
F9 C48 F7 106.17(10)
F8 C48 F7 105.96(10)
F9 C48 C39 113.35(10)
F8 C48 C39 113.45(11)
F7 C48 C39 111.36(11)
F12 C49 F10 105.96(10)
F12 C49 F11 105.05(11)
F10 C49 F11 105.39(11)
F12 C49 C41 114.10(11)
F10 C49 C41 111.70(11)
F11 C49 C41 113.88(10)
N8 C50 N7 103.31(10)
N8 C50 Cu2 132.59(9)
N7 C50 Cu2 124.05(8)
C52 C51 N7 106.76(10)
C52 C51 H51 126.6
N7 C51 H51 126.6
C51 C52 N8 106.66(11)
C51 C52 H52 126.7
N8 C52 H52 126.7
C58 C53 C54 122.75(11)
C58 C53 N7 118.60(11)
C54 C53 N7 118.64(11)
C55 C54 C53 117.24(12)
C55 C54 C59 119.78(12)
C53 C54 C59 122.93(11)
C56 C55 C54 121.19(13)
C56 C55 H55 119.4
C54 C55 H55 119.4
C57 C56 C55 120.51(13)
C57 C56 H56 119.7
C55 C56 H56 119.7
C56 C57 C58 120.93(13)
C56 C57 H57 119.5
C58 C57 H57 119.5
C57 C58 C53 117.35(12)
C57 C58 C62 120.02(12)
C53 C58 C62 122.60(11)
C54 C59 C61 111.81(11)
C54 C59 C60 110.00(11)
C61 C59 C60 109.50(12)
C54 C59 H59 108.5
C61 C59 H59 108.5
C60 C59 H59 108.5
C59 C60 H60A 109.5
C59 C60 H60B 109.5
H60A C60 H60B 109.5
C59 C60 H60C 109.5
H60A C60 H60C 109.5
H60B C60 H60C 109.5
C59 C61 H61A 109.5
C59 C61 H61B 109.5
H61A C61 H61B 109.5
C59 C61 H61C 109.5
H61A C61 H61C 109.5
H61B C61 H61C 109.5
C58 C62 C63 112.61(13)
C58 C62 C64 110.30(12)
C63 C62 C64 109.19(12)
C58 C62 H62 108.2
C63 C62 H62 108.2
C64 C62 H62 108.2
C62 C63 H63A 109.5
C62 C63 H63B 109.5
H63A C63 H63B 109.5
C62 C63 H63C 109.5
H63A C63 H63C 109.5
H63B C63 H63C 109.5
C62 C64 H64A 109.5
C62 C64 H64B 109.5
H64A C64 H64B 109.5
C62 C64 H64C 109.5
H64A C64 H64C 109.5
H64B C64 H64C 109.5
C70 C65 C66 122.77(11)
C70 C65 N8 118.57(11)
C66 C65 N8 118.63(10)
C67 C66 C65 117.21(12)
C67 C66 C71 119.63(12)
C65 C66 C71 123.15(11)
C68 C67 C66 121.22(12)
C68 C67 H67 119.4
C66 C67 H67 119.4
C69 C68 C67 120.24(12)
C69 C68 H68 119.9
C67 C68 H68 119.9
C68 C69 C70 121.14(13)
C68 C69 H69 119.4
C70 C69 H69 119.4
C69 C70 C65 117.42(12)
C69 C70 C74 119.45(12)
C65 C70 C74 123.11(11)
C66 C71 C72 112.45(13)
C66 C71 C73 110.83(11)
C72 C71 C73 108.37(12)
C66 C71 H71 108.4
C72 C71 H71 108.4
C73 C71 H71 108.4
C71 C72 H72A 109.5
C71 C72 H72B 109.5
H72A C72 H72B 109.5
C71 C72 H72C 109.5
H72A C72 H72C 109.5
H72B C72 H72C 109.5
C71 C73 H73A 109.5
C71 C73 H73B 109.5
H73A C73 H73B 109.5
C71 C73 H73C 109.5
H73A C73 H73C 109.5
H73B C73 H73C 109.5
C70 C74 C76 110.26(12)
C70 C74 C75 111.75(12)
C76 C74 C75 111.06(12)
C70 C74 H74 107.9
C76 C74 H74 107.9
C75 C74 H74 107.9
C74 C75 H75A 109.5
C74 C75 H75B 109.5
H75A C75 H75B 109.5
C74 C75 H75C 109.5
H75A C75 H75C 109.5
H75B C75 H75C 109.5
C74 C76 H76A 109.5
C74 C76 H76B 109.5
H76A C76 H76B 109.5
C74 C76 H76C 109.5
H76A C76 H76C 109.5
H76B C76 H76C 109.5
C12 Cu1 N1 154.34(5)
C12 Cu1 N2 123.93(5)
N1 Cu1 N2 80.14(4)
C50 Cu2 N5 150.17(5)
C50 Cu2 N6 127.23(5)
N5 Cu2 N6 79.66(4)
C1 N1 C4 106.00(11)
C1 N1 Cu1 137.96(9)
C4 N1 Cu1 116.04(8)
C9 N2 C5 118.71(12)
C9 N2 Cu1 127.99(9)
C5 N2 Cu1 111.95(8)
C12 N3 C14 111.82(10)
C12 N3 C27 123.73(10)
C14 N3 C27 124.38(10)
C12 N4 C13 111.71(10)
C12 N4 C15 123.28(10)
C13 N4 C15 125.01(10)
C39 N5 C42 106.26(10)
C39 N5 Cu2 137.09(8)
C42 N5 Cu2 115.94(8)
C47 N6 C43 118.65(12)
C47 N6 Cu2 127.62(9)
C43 N6 Cu2 112.83(8)
C50 N7 C51 111.70(10)
C50 N7 C53 124.43(10)
C51 N7 C53 123.87(10)
C50 N8 C52 111.57(10)
C50 N8 C65 125.04(10)
C52 N8 C65 123.38(10)

loop_
_geom_bond_atom_site_label_1
_geom_bond_atom_site_label_2
_geom_bond_distance
C1 N1 1.3590(16)
C1 C2 1.3811(19)
C1 C10 1.4792(19)
C2 C3 1.403(2)
C2 H2 0.95
C3 C4 1.4018(18)
C3 C11 1.472(2)
C4 N1 1.3643(16)
C4 C5 1.4755(17)
C5 N2 1.3509(17)
C5 C6 1.3955(17)
C6 C7 1.390(2)
C6 H6 0.95
C7 C8 1.379(2)
C7 H7 0.95
C8 C9 1.383(2)
C8 H8 0.95
C9 N2 1.3419(17)
C9 H9 0.95
C10 F1 1.3420(18)
C10 F2 1.3435(16)
C10 F3 1.3489(16)
C11 F5 1.3450(18)
C11 F4 1.353(2)
C11 F6 1.3536(19)
C12 N3 1.3638(15)
C12 N4 1.3682(14)
C12 Cu1 1.8828(12)
C13 C14 1.3512(17)
C13 N4 1.3896(16)
C13 H13 0.95
C14 N3 1.3893(15)
C14 H14 0.95
C15 C20 1.4001(17)
C15 C16 1.4107(17)
C15 N4 1.4427(14)
C16 C17 1.3923(18)
C16 C21 1.5185(18)
C17 C18 1.387(2)
C17 H17 0.95
C18 C19 1.383(2)
C18 H18 0.95
C19 C20 1.3990(18)
C19 H19 0.95
C20 C24 1.5196(18)
C21 C23 1.527(2)
C21 C22 1.542(2)
C21 H21 1.0
C22 H22A 0.98
C22 H22B 0.98
C22 H22C 0.98
C23 H23A 0.98
C23 H23B 0.98
C23 H23C 0.98
C24 C25 1.533(2)
C24 C26 1.5391(19)
C24 H24 1.0
C25 H25A 0.98
C25 H25B 0.98
C25 H25C 0.98
C26 H26A 0.98
C26 H26B 0.98
C26 H26C 0.98
C27 C28 1.4046(17)
C27 C32 1.4047(17)
C27 N3 1.4429(14)
C28 C29 1.3975(17)
C28 C36 1.5186(18)
C29 C30 1.3838(19)
C29 H29 0.95
C30 C31 1.3872(19)
C30 H30 0.95
C31 C32 1.3944(17)
C31 H31 0.95
C32 C33 1.5243(18)
C33 C35 1.529(2)
C33 C34 1.532(2)
C33 H33 1.0
C34 H34A 0.98
C34 H34B 0.98
C34 H34C 0.98
C35 H35A 0.98
C35 H35B 0.98
C35 H35C 0.98
C36 C37 1.531(2)
C36 C38 1.534(2)
C36 H36 1.0
C37 H37A 0.98
C37 H37B 0.98
C37 H37C 0.98
C38 H38A 0.98
C38 H38B 0.98
C38 H38C 0.98
C39 N5 1.3550(15)
C39 C40 1.3828(17)
C39 C48 1.4789(17)
C40 C41 1.4091(17)
C40 H40 0.95
C41 C42 1.4067(17)
C41 C49 1.4734(18)
C42 N5 1.3640(15)
C42 C43 1.4735(17)
C43 N6 1.3541(17)
C43 C44 1.3936(18)
C44 C45 1.393(2)
C44 H44 0.95
C45 C46 1.376(2)
C45 H45 0.95
C46 C47 1.382(2)
C46 H46 0.95
C47 N6 1.3451(16)
C47 H47 0.95
C48 F9 1.3433(15)
C48 F8 1.3458(15)
C48 F7 1.3485(15)
C49 F12 1.3458(16)
C49 F10 1.3527(15)
C49 F11 1.3551(15)
C50 N8 1.3663(15)
C50 N7 1.3692(14)
C50 Cu2 1.8804(12)
C51 C52 1.3467(17)
C51 N7 1.3862(15)
C51 H51 0.95
C52 N8 1.3918(15)
C52 H52 0.95
C53 C58 1.4060(17)
C53 C54 1.4064(17)
C53 N7 1.4421(15)
C54 C55 1.3936(17)
C54 C59 1.5211(18)
C55 C56 1.385(2)
C55 H55 0.95
C56 C57 1.384(2)
C56 H56 0.95
C57 C58 1.3970(18)
C57 H57 0.95
C58 C62 1.5185(19)
C59 C61 1.5311(18)
C59 C60 1.534(2)
C59 H59 1.0
C60 H60A 0.98
C60 H60B 0.98
C60 H60C 0.98
C61 H61A 0.98
C61 H61B 0.98
C61 H61C 0.98
C62 C63 1.534(2)
C62 C64 1.535(2)
C62 H62 1.0
C63 H63A 0.98
C63 H63B 0.98
C63 H63C 0.98
C64 H64A 0.98
C64 H64B 0.98
C64 H64C 0.98
C65 C70 1.4005(17)
C65 C66 1.4064(17)
C65 N8 1.4435(14)
C66 C67 1.3956(17)
C66 C71 1.5208(18)
C67 C68 1.385(2)
C67 H67 0.95
C68 C69 1.384(2)
C68 H68 0.95
C69 C70 1.3963(17)
C69 H69 0.95
C70 C74 1.5188(18)
C71 C72 1.534(2)
C71 C73 1.537(2)
C71 H71 1.0
C72 H72A 0.98
C72 H72B 0.98
C72 H72C 0.98
C73 H73A 0.98
C73 H73B 0.98
C73 H73C 0.98
C74 C76 1.531(2)
C74 C75 1.539(2)
C74 H74 1.0
C75 H75A 0.98
C75 H75B 0.98
C75 H75C 0.98
C76 H76A 0.98
C76 H76B 0.98
C76 H76C 0.98
Cu1 N1 1.9552(11)
Cu1 N2 2.1346(11)
Cu2 N5 1.9658(10)
Cu2 N6 2.1196(11)
